data_4122653
loop_
_publ_author_name
'Xiao, Wenchang'
'Hu, Chunhua'
'Ward, Michael D.'

_publ_section_title
;
 Guest Exchange through Single Crystal-Single Crystal Transformations in a
 Flexible Hydrogen-Bonded Framework.
;
_journal_issue 40
_journal_name_full 'Journal of the American Chemical Society'
_journal_page_first 14200
_journal_paper_doi 10.1021/ja507689m
_journal_volume 136
_journal_year 2014
_chemical_formula_sum 'C50 H74 N12 O20 S4'
_chemical_formula_weight 1291.45
_chemical_name_systematic
; 
 ? 
;
_space_group_IT_number 4
_symmetry_cell_setting monoclinic
_symmetry_space_group_name_Hall 'P 2yb'
_symmetry_space_group_name_H-M 'P 1 21 1'
_atom_sites_solution_hydrogens geom
_atom_sites_solution_primary direct
_atom_sites_solution_secondary difmap
_audit_creation_method SHELXL-97
_cell_angle_alpha 90.00
_cell_angle_beta 101.047(4)
_cell_angle_gamma 90.00
_cell_formula_units_Z 2
_cell_length_a 6.001(3)
_cell_length_b 35.559(15)
_cell_length_c 15.223(6)
_cell_measurement_reflns_used 5202
_cell_measurement_temperature 100(2)
_cell_measurement_theta_max 20.49
_cell_measurement_theta_min 2.67
_cell_volume 3188(2)
_computing_cell_refinement 'Bruker SAINT'
_computing_data_collection 'Bruker APEX2'
_computing_data_reduction 'Bruker SAINT'
_computing_molecular_graphics 'Bruker SHELXTL'
_computing_publication_material 'Bruker SHELXTL'
_computing_structure_refinement 'SHELXL-97 (Sheldrick, 2008)'
_computing_structure_solution 'SHELXS-97 (Sheldrick, 2008)'
_diffrn_ambient_temperature 100(2)
_diffrn_measured_fraction_theta_full 0.957
_diffrn_measured_fraction_theta_max 0.957
_diffrn_measurement_device_type 'Bruker APEX-II CCD'
_diffrn_measurement_method '\w scans'
_diffrn_radiation_monochromator graphite
_diffrn_radiation_source 'fine-focus sealed tube'
_diffrn_radiation_type MoK\a
_diffrn_radiation_wavelength 0.71073
_diffrn_reflns_av_R_equivalents 0.0321
_diffrn_reflns_av_sigmaI/netI 0.2739
_diffrn_reflns_limit_h_max 5
_diffrn_reflns_limit_h_min -5
_diffrn_reflns_limit_k_max 35
_diffrn_reflns_limit_k_min -35
_diffrn_reflns_limit_l_max 14
_diffrn_reflns_limit_l_min -14
_diffrn_reflns_number 13867
_diffrn_reflns_theta_full 20.90
_diffrn_reflns_theta_max 20.90
_diffrn_reflns_theta_min 1.36
_exptl_absorpt_coefficient_mu 0.228
_exptl_absorpt_correction_T_max 0.9327
_exptl_absorpt_correction_T_min 0.9042
_exptl_absorpt_correction_type multi-scan
_exptl_absorpt_process_details SADABS
_exptl_crystal_colour colorless
_exptl_crystal_density_diffrn 1.345
_exptl_crystal_density_method 'not measured'
_exptl_crystal_description block
_exptl_crystal_F_000 1364
_exptl_crystal_size_max 0.45
_exptl_crystal_size_mid 0.35
_exptl_crystal_size_min 0.31
_refine_diff_density_max 0.879
_refine_diff_density_min -0.365
_refine_diff_density_rms 0.120
_refine_ls_abs_structure_details 'Flack H D (1983), Acta Cryst. A39, 876-881'
_refine_ls_abs_structure_Flack 0.2(4)
_refine_ls_extinction_method none
_refine_ls_goodness_of_fit_ref 1.138
_refine_ls_hydrogen_treatment constr
_refine_ls_matrix_type full
_refine_ls_number_parameters 340
_refine_ls_number_reflns 6035
_refine_ls_number_restraints 253
_refine_ls_restrained_S_all 1.197
_refine_ls_R_factor_all 0.2170
_refine_ls_R_factor_gt 0.1344
_refine_ls_shift/su_max 0.000
_refine_ls_shift/su_mean 0.000
_refine_ls_structure_factor_coef Fsqd
_refine_ls_weighting_details 'calc w=1/[\s^2^(Fo^2^)+(0.0520P)^2^] where P=(Fo^2^+2Fc^2^)/3'
_refine_ls_weighting_scheme calc
_refine_ls_wR_factor_gt 0.3043
_refine_ls_wR_factor_ref 0.3409
_reflns_number_gt 2146
_reflns_number_total 6035
_reflns_threshold_expression >2sigma(I)
_cod_data_source_file ja507689m_si_004.cif
_cod_data_source_block 13mdw19x_3_p21
_cod_depositor_comments
;
The following automatic conversions were performed:

'_symmetry_cell_setting' value 'Monoclinic' changed to 'monoclinic'
according to
/home/saulius/struct/COD-crude-data--automatic-downloads/rss-feeds/ACS/lib/dictionaries/cif_core.dic
dictionary named 'cif_core.dic' version 2.4.2 from 2011-04-26.

Automatic conversion script
Id: cif_fix_values 2281 2013-09-26 08:29:07Z andrius 

 Adding full bibliography for 4122652--4122656.cif.
;
_cod_original_sg_symbol_H-M 'P 21'
_cod_database_code 4122653

loop_
_symmetry_equiv_pos_as_xyz
'x, y, z'
'-x, y+1/2, -z'

loop_
_atom_site_label
_atom_site_type_symbol
_atom_site_fract_x
_atom_site_fract_y
_atom_site_fract_z
_atom_site_U_iso_or_equiv
_atom_site_adp_type
_atom_site_occupancy
_atom_site_symmetry_multiplicity
_atom_site_calc_flag
_atom_site_refinement_flags
_atom_site_disorder_assembly
_atom_site_disorder_group
S1 S 0.3981(12) 0.2128(3) 0.8376(5) 0.081(2) Uani 1 1 d DU . .
S2 S -0.3206(13) 0.2123(3) 0.3071(6) 0.093(2) Uani 1 1 d DU . .
S3 S 0.6106(12) 0.5054(3) 0.1642(5) 0.079(2) Uani 1 1 d DU . .
S4 S 1.3271(13) 0.5060(3) 0.6853(6) 0.091(2) Uani 1 1 d DU . .
O1 O 0.1593(18) 0.2118(5) 0.8449(11) 0.081(2) Uani 1 1 d DU . .
O2 O 0.555(2) 0.2226(4) 0.9193(9) 0.081(2) Uani 1 1 d D . .
O3 O 0.450(2) 0.1776(4) 0.7976(10) 0.081(2) Uani 1 1 d D . .
O4 O -0.193(3) 0.1777(4) 0.3157(11) 0.093(2) Uani 1 1 d DU . .
O5 O -0.532(2) 0.2103(5) 0.3349(11) 0.093(2) Uani 1 1 d D . .
O6 O -0.324(3) 0.2220(4) 0.2128(8) 0.093(2) Uani 1 1 d D . .
O7 O 0.482(2) 0.4865(4) 0.0845(9) 0.079(2) Uani 1 1 d DU . .
O8 O 0.503(2) 0.5405(4) 0.1791(11) 0.079(2) Uani 1 1 d D . .
O9 O 0.8574(18) 0.5084(5) 0.1641(11) 0.079(2) Uani 1 1 d D . .
O10 O 1.430(2) 0.5221(4) 0.6122(9) 0.091(2) Uani 1 1 d DU . .
O11 O 1.210(2) 0.5342(4) 0.7245(10) 0.091(2) Uani 1 1 d D . .
O12 O 1.531(2) 0.4892(4) 0.7260(11) 0.091(2) Uani 1 1 d D . .
C1 C 0.481(2) 0.3300(3) 0.5561(7) 0.0390(19) Uani 1 1 d GDU . .
C2 C 0.3319(18) 0.3329(3) 0.4744(7) 0.0390(19) Uani 1 1 d GD . .
C3 C 0.3526(18) 0.3624(3) 0.4166(6) 0.0390(19) Uani 1 1 d G . .
H3 H 0.2506 0.3643 0.3608 0.047 Uiso 1 1 calc R . .
C4 C 0.523(2) 0.3891(3) 0.4406(7) 0.0390(19) Uani 1 1 d GD . .
C5 C 0.6720(18) 0.3862(3) 0.5223(7) 0.0390(19) Uani 1 1 d GD . .
C6 C 0.6512(19) 0.3567(3) 0.5800(6) 0.0390(19) Uani 1 1 d G . .
H6 H 0.7532 0.3548 0.6358 0.047 Uiso 1 1 calc R . .
C7 C 0.455(3) 0.3008(3) 0.6247(6) 0.050(3) Uani 1 1 d GDU . .
C8 C 0.635(2) 0.2766(4) 0.6551(9) 0.050(3) Uani 1 1 d GD . .
H8 H 0.7716 0.2788 0.6328 0.060 Uiso 1 1 calc R . .
C9 C 0.615(2) 0.2491(4) 0.7182(9) 0.050(3) Uani 1 1 d GD . .
H9 H 0.7377 0.2326 0.7390 0.060 Uiso 1 1 calc R . .
C10 C 0.414(3) 0.2459(4) 0.7508(7) 0.050(3) Uani 1 1 d GD . .
C11 C 0.234(2) 0.2701(5) 0.7205(9) 0.050(3) Uani 1 1 d GD . .
H11 H 0.0976 0.2679 0.7428 0.060 Uiso 1 1 calc R . .
C12 C 0.255(2) 0.2976(4) 0.6574(9) 0.050(3) Uani 1 1 d GD . .
H12 H 0.1315 0.3141 0.6366 0.060 Uiso 1 1 calc R . .
C13 C 0.174(2) 0.3017(4) 0.4365(6) 0.056(4) Uani 1 1 d GDU . .
C14 C 0.2419(18) 0.2643(4) 0.4379(8) 0.056(4) Uani 1 1 d GD . .
H14 H 0.3942 0.2577 0.4628 0.067 Uiso 1 1 calc R . .
C15 C 0.087(2) 0.2366(3) 0.4028(10) 0.056(4) Uani 1 1 d GD . .
H15 H 0.1333 0.2110 0.4037 0.067 Uiso 1 1 calc R . .
C16 C -0.136(2) 0.2462(4) 0.3663(9) 0.056(4) Uani 1 1 d GD . .
C17 C -0.2040(18) 0.2836(4) 0.3649(10) 0.056(4) Uani 1 1 d GD . .
H17 H -0.3564 0.2903 0.3399 0.067 Uiso 1 1 calc R . .
C18 C -0.049(2) 0.3114(3) 0.4000(9) 0.056(4) Uani 1 1 d GD . .
H18 H -0.0955 0.3369 0.3990 0.067 Uiso 1 1 calc R . .
C19 C 0.542(3) 0.4188(3) 0.3732(6) 0.053(3) Uani 1 1 d GDU . .
C20 C 0.368(2) 0.4445(4) 0.3457(9) 0.053(3) Uani 1 1 d GD . .
H20 H 0.2334 0.4432 0.3697 0.063 Uiso 1 1 calc R . .
C21 C 0.391(2) 0.4719(4) 0.2831(10) 0.053(3) Uani 1 1 d GD . .
H21 H 0.2724 0.4895 0.2644 0.063 Uiso 1 1 calc R . .
C22 C 0.589(3) 0.4738(4) 0.2481(7) 0.053(3) Uani 1 1 d GD . .
C23 C 0.763(2) 0.4481(5) 0.2756(9) 0.053(3) Uani 1 1 d GD . .
H23 H 0.8975 0.4493 0.2516 0.063 Uiso 1 1 calc R . .
C24 C 0.740(2) 0.4206(4) 0.3381(9) 0.053(3) Uani 1 1 d GD . .
H24 H 0.8585 0.4030 0.3569 0.063 Uiso 1 1 calc R . .
C25 C 0.8486(19) 0.4150(4) 0.5616(6) 0.041(3) Uani 1 1 d GDU . .
C26 C 0.7811(16) 0.4524(4) 0.5616(7) 0.041(3) Uani 1 1 d GD . .
H26 H 0.6281 0.4591 0.5379 0.049 Uiso 1 1 calc R . .
C27 C 0.937(2) 0.4800(3) 0.5962(9) 0.041(3) Uani 1 1 d GD . .
H27 H 0.8913 0.5055 0.5962 0.049 Uiso 1 1 calc R . .
C28 C 1.161(2) 0.4702(4) 0.6309(8) 0.041(3) Uani 1 1 d GD . .
C29 C 1.2288(16) 0.4328(4) 0.6309(9) 0.041(3) Uani 1 1 d GD . .
H29 H 1.3818 0.4261 0.6546 0.049 Uiso 1 1 calc R . .
C30 C 1.072(2) 0.4052(3) 0.5962(8) 0.041(3) Uani 1 1 d GD . .
H30 H 1.1186 0.3796 0.5962 0.049 Uiso 1 1 calc R . .
C31 C 0.117(5) 0.2274(5) 0.0682(17) 0.151(6) Uani 1 1 d DU . .
N1 N -0.016(4) 0.2209(7) -0.0115(18) 0.151(6) Uani 1 1 d D . .
H1A H -0.1629 0.2174 -0.0154 0.181 Uiso 1 1 calc R . .
H1B H 0.0431 0.2201 -0.0601 0.181 Uiso 1 1 calc R . .
N2 N 0.335(5) 0.2316(7) 0.0644(18) 0.151(6) Uani 1 1 d D . .
H2A H 0.4353 0.2358 0.1138 0.181 Uiso 1 1 calc R . .
H2B H 0.3791 0.2303 0.0126 0.181 Uiso 1 1 calc R . .
N3 N 0.075(4) 0.2301(7) 0.1507(17) 0.151(6) Uani 1 1 d D . .
H3A H 0.1874 0.2343 0.1960 0.181 Uiso 1 1 calc R . .
H3B H -0.0644 0.2277 0.1598 0.181 Uiso 1 1 calc R . .
C32 C 0.016(3) 0.6081(7) 0.2008(9) 0.111(4) Uani 1 1 d DU . .
N4 N 0.114(4) 0.6409(7) 0.2206(15) 0.111(4) Uani 1 1 d D . .
H4A H 0.2618 0.6422 0.2386 0.133 Uiso 1 1 calc R . .
H4B H 0.0311 0.6615 0.2158 0.133 Uiso 1 1 calc R . .
N5 N 0.108(4) 0.5741(7) 0.2035(15) 0.111(4) Uani 1 1 d D . .
H5A H 0.2558 0.5714 0.2204 0.133 Uiso 1 1 calc R . .
H5B H 0.0215 0.5543 0.1882 0.133 Uiso 1 1 calc R . .
N6 N -0.208(3) 0.6114(9) 0.1738(11) 0.111(4) Uani 1 1 d D . .
H6A H -0.2722 0.6337 0.1711 0.133 Uiso 1 1 calc R . .
H6B H -0.2917 0.5912 0.1588 0.133 Uiso 1 1 calc R . .
C33 C 0.668(3) 0.6066(7) 0.6700(8) 0.099(3) Uani 1 1 d DU . .
N7 N 0.801(3) 0.5766(6) 0.6898(15) 0.099(3) Uani 1 1 d D . .
H7A H 0.7414 0.5539 0.6863 0.119 Uiso 1 1 calc R . .
H7B H 0.9492 0.5794 0.7064 0.119 Uiso 1 1 calc R . .
N8 N 0.445(3) 0.6116(8) 0.6435(11) 0.099(3) Uani 1 1 d D . .
H8A H 0.3533 0.5920 0.6359 0.119 Uiso 1 1 calc R . .
H8B H 0.3889 0.6344 0.6336 0.119 Uiso 1 1 calc R . .
N9 N 0.752(4) 0.6416(6) 0.6780(14) 0.099(3) Uani 1 1 d D . .
H9A H 0.8985 0.6453 0.6967 0.119 Uiso 1 1 calc R . .
H9B H 0.6606 0.6610 0.6644 0.119 Uiso 1 1 calc R . .
C34 C 0.847(6) 0.4907(5) 0.920(2) 0.185(8) Uani 1 1 d DU . .
N10 N 0.910(5) 0.4971(8) 0.841(2) 0.185(8) Uani 1 1 d D . .
H10A H 1.0539 0.4960 0.8370 0.222 Uiso 1 1 calc R . .
H10B H 0.8064 0.5024 0.7932 0.222 Uiso 1 1 calc R . .
N11 N 0.632(5) 0.4918(9) 0.935(2) 0.185(8) Uani 1 1 d D . .
H11A H 0.6055 0.4874 0.9894 0.222 Uiso 1 1 calc R . .
H11B H 0.5180 0.4969 0.8912 0.222 Uiso 1 1 calc R . .
N12 N 0.987(5) 0.4826(8) 0.996(2) 0.185(8) Uani 1 1 d D . .
H12A H 1.1340 0.4809 0.9977 0.222 Uiso 1 1 calc R . .
H12B H 0.9331 0.4788 1.0455 0.222 Uiso 1 1 calc R . .
O13 O 0.966(3) 0.6098(10) 0.4968(12) 0.208(6) Uani 1 1 d DU . .
O14 O 0.569(3) 0.6028(10) 0.3626(13) 0.208(6) Uani 1 1 d D . .
C35 C 0.936(4) 0.5780(8) 0.438(2) 0.208(6) Uani 1 1 d D . .
H35A H 1.0065 0.5556 0.4709 0.250 Uiso 1 1 calc R . .
H35B H 1.0109 0.5827 0.3870 0.250 Uiso 1 1 calc R . .
C36 C 0.684(5) 0.5707(7) 0.405(2) 0.208(6) Uani 1 1 d D . .
H36A H 0.6658 0.5496 0.3614 0.250 Uiso 1 1 calc R . .
H36B H 0.6131 0.5632 0.4556 0.250 Uiso 1 1 calc R . .
C37 C 0.610(4) 0.6355(8) 0.417(2) 0.208(6) Uani 1 1 d D . .
H37A H 0.5327 0.6329 0.4683 0.250 Uiso 1 1 calc R . .
H37B H 0.5444 0.6576 0.3815 0.250 Uiso 1 1 calc R . .
C38 C 0.861(5) 0.6421(7) 0.451(2) 0.208(6) Uani 1 1 d D . .
H38A H 0.9356 0.6480 0.3999 0.250 Uiso 1 1 calc R . .
H38B H 0.8813 0.6640 0.4920 0.250 Uiso 1 1 calc R . .
O15 O 0.134(5) 0.3716(13) 0.184(3) 0.150(6) Uani 0.530(15) 1 d PDU A 1
O16 O 0.468(5) 0.3483(11) 0.087(2) 0.150(6) Uani 0.530(15) 1 d PD A 1
C39 C 0.176(7) 0.3920(10) 0.108(3) 0.150(6) Uani 0.530(15) 1 d PD A 1
H39A H 0.1426 0.4190 0.1148 0.180 Uiso 0.530(15) 1 calc PR A 1
H39B H 0.0756 0.3825 0.0534 0.180 Uiso 0.530(15) 1 calc PR A 1
C40 C 0.423(7) 0.3874(10) 0.099(3) 0.150(6) Uani 0.530(15) 1 d PD A 1
H40A H 0.4519 0.4019 0.0468 0.180 Uiso 0.530(15) 1 calc PR A 1
H40B H 0.5246 0.3971 0.1533 0.180 Uiso 0.530(15) 1 calc PR A 1
C41 C 0.434(7) 0.3282(10) 0.165(3) 0.150(6) Uani 0.530(15) 1 d PD A 1
H41A H 0.5387 0.3379 0.2186 0.180 Uiso 0.530(15) 1 calc PR A 1
H41B H 0.4667 0.3012 0.1587 0.180 Uiso 0.530(15) 1 calc PR A 1
C42 C 0.190(7) 0.3330(11) 0.177(3) 0.150(6) Uani 0.530(15) 1 d PD A 1
H42A H 0.0861 0.3216 0.1260 0.180 Uiso 0.530(15) 1 calc PR A 1
H42B H 0.1689 0.3196 0.2323 0.180 Uiso 0.530(15) 1 calc PR A 1
O15' O 0.077(8) 0.3754(10) 0.204(3) 0.150(6) Uani 0.470(15) 1 d PD A 2
O16' O 0.150(8) 0.3117(9) 0.102(2) 0.150(6) Uani 0.470(15) 1 d PD A 2
C39' C -0.107(6) 0.3557(13) 0.151(3) 0.150(6) Uani 0.470(15) 1 d PD A 2
H39C H -0.1447 0.3670 0.0908 0.180 Uiso 0.470(15) 1 calc PR A 2
H39D H -0.2430 0.3576 0.1791 0.180 Uiso 0.470(15) 1 calc PR A 2
C40' C -0.045(7) 0.3146(11) 0.143(3) 0.150(6) Uani 0.470(15) 1 d PD A 2
H40C H -0.0108 0.3030 0.2037 0.180 Uiso 0.470(15) 1 calc PR A 2
H40D H -0.1745 0.3009 0.1073 0.180 Uiso 0.470(15) 1 calc PR A 2
C41' C 0.337(6) 0.3313(13) 0.155(3) 0.150(6) Uani 0.470(15) 1 d PD A 2
H41C H 0.4707 0.3298 0.1256 0.180 Uiso 0.470(15) 1 calc PR A 2
H41D H 0.3774 0.3193 0.2144 0.180 Uiso 0.470(15) 1 calc PR A 2
C42' C 0.277(7) 0.3721(11) 0.166(3) 0.150(6) Uani 0.470(15) 1 d PD A 2
H42C H 0.4049 0.3849 0.2050 0.180 Uiso 0.470(15) 1 calc PR A 2
H42D H 0.2502 0.3847 0.1068 0.180 Uiso 0.470(15) 1 calc PR A 2
O17 O 0.964(5) 0.3255(7) 0.876(2) 0.269(9) Uani 1 1 d DU . .
O18 O 0.704(6) 0.3920(8) 0.855(2) 0.269(9) Uani 1 1 d D . .
C43 C 0.990(5) 0.3526(10) 0.810(2) 0.269(9) Uani 1 1 d D . .
H43A H 0.8867 0.3463 0.7525 0.323 Uiso 1 1 calc R . .
H43B H 1.1477 0.3521 0.7991 0.323 Uiso 1 1 calc R . .
C44 C 0.934(6) 0.3916(8) 0.840(2) 0.269(9) Uani 1 1 d D . .
H44A H 1.0394 0.3981 0.8967 0.323 Uiso 1 1 calc R . .
H44B H 0.9523 0.4105 0.7945 0.323 Uiso 1 1 calc R . .
C45 C 0.674(5) 0.3646(11) 0.920(2) 0.269(9) Uani 1 1 d D . .
H45A H 0.5138 0.3648 0.9280 0.323 Uiso 1 1 calc R . .
H45B H 0.7717 0.3708 0.9781 0.323 Uiso 1 1 calc R . .
C46 C 0.734(6) 0.3258(8) 0.890(2) 0.269(9) Uani 1 1 d D . .
H46A H 0.7162 0.3071 0.9368 0.323 Uiso 1 1 calc R . .
H46B H 0.6289 0.3189 0.8343 0.323 Uiso 1 1 calc R . .
O19 O 0.166(5) 0.5861(8) 0.922(2) 0.118(5) Uani 0.498(11) 1 d PDU B 1
O20 O 0.529(5) 0.6384(8) 0.962(2) 0.118(5) Uani 0.498(11) 1 d PD B 1
C47 C 0.186(5) 0.6112(10) 0.997(2) 0.118(5) Uani 0.498(11) 1 d PD B 1
H47A H 0.2736 0.5988 1.0514 0.142 Uiso 0.498(11) 1 calc PR B 1
H47B H 0.0336 0.6174 1.0086 0.142 Uiso 0.498(11) 1 calc PR B 1
C48 C 0.307(6) 0.6470(7) 0.978(3) 0.118(5) Uani 0.498(11) 1 d PD B 1
H48A H 0.2172 0.6596 0.9249 0.142 Uiso 0.498(11) 1 calc PR B 1
H48B H 0.3193 0.6643 1.0297 0.142 Uiso 0.498(11) 1 calc PR B 1
C49 C 0.508(5) 0.6133(10) 0.887(2) 0.118(5) Uani 0.498(11) 1 d PD B 1
H49A H 0.6601 0.6074 0.8746 0.142 Uiso 0.498(11) 1 calc PR B 1
H49B H 0.4171 0.6253 0.8333 0.142 Uiso 0.498(11) 1 calc PR B 1
C50 C 0.392(6) 0.5771(7) 0.909(3) 0.118(5) Uani 0.498(11) 1 d PD B 1
H50A H 0.3835 0.5590 0.8590 0.142 Uiso 0.498(11) 1 calc PR B 1
H50B H 0.4798 0.5655 0.9637 0.142 Uiso 0.498(11) 1 calc PR B 1
O19' O 0.151(5) 0.6182(9) 0.8534(15) 0.118(5) Uani 0.502(11) 1 d PD B 2
O20' O 0.436(5) 0.6060(10) 1.0204(15) 0.118(5) Uani 0.502(11) 1 d PD B 2
C47' C 0.194(6) 0.6477(7) 0.919(2) 0.118(5) Uani 0.502(11) 1 d PD B 2
H47C H 0.0583 0.6641 0.9127 0.142 Uiso 0.502(11) 1 calc PR B 2
H47D H 0.3230 0.6632 0.9081 0.142 Uiso 0.502(11) 1 calc PR B 2
C48' C 0.247(6) 0.6309(10) 1.0123(17) 0.118(5) Uani 0.502(11) 1 d PD B 2
H48C H 0.2823 0.6513 1.0570 0.142 Uiso 0.502(11) 1 calc PR B 2
H48D H 0.1132 0.6171 1.0243 0.142 Uiso 0.502(11) 1 calc PR B 2
C49' C 0.393(6) 0.5768(8) 0.955(2) 0.118(5) Uani 0.502(11) 1 d PD B 2
H49C H 0.2616 0.5616 0.9646 0.142 Uiso 0.502(11) 1 calc PR B 2
H49D H 0.5270 0.5601 0.9611 0.142 Uiso 0.502(11) 1 calc PR B 2
C50' C 0.343(6) 0.5942(10) 0.8616(17) 0.118(5) Uani 0.502(11) 1 d PD B 2
H50C H 0.4766 0.6089 0.8515 0.142 Uiso 0.502(11) 1 calc PR B 2
H50D H 0.3137 0.5741 0.8159 0.142 Uiso 0.502(11) 1 calc PR B 2

loop_
_atom_site_aniso_label
_atom_site_aniso_U_11
_atom_site_aniso_U_22
_atom_site_aniso_U_33
_atom_site_aniso_U_23
_atom_site_aniso_U_13
_atom_site_aniso_U_12
S1 0.051(3) 0.086(4) 0.099(4) 0.030(3) 0.001(3) 0.001(3)
S2 0.082(4) 0.075(3) 0.114(4) -0.015(3) -0.001(3) -0.026(3)
S3 0.056(3) 0.075(3) 0.105(4) 0.026(3) 0.010(3) 0.002(3)
S4 0.082(4) 0.072(4) 0.115(4) -0.020(3) 0.010(3) -0.020(3)
O1 0.051(3) 0.086(4) 0.099(4) 0.030(3) 0.001(3) 0.001(3)
O2 0.051(3) 0.086(4) 0.099(4) 0.030(3) 0.001(3) 0.001(3)
O3 0.051(3) 0.086(4) 0.099(4) 0.030(3) 0.001(3) 0.001(3)
O4 0.082(4) 0.075(3) 0.114(4) -0.015(3) -0.001(3) -0.026(3)
O5 0.082(4) 0.075(3) 0.114(4) -0.015(3) -0.001(3) -0.026(3)
O6 0.082(4) 0.075(3) 0.114(4) -0.015(3) -0.001(3) -0.026(3)
O7 0.056(3) 0.075(3) 0.105(4) 0.026(3) 0.010(3) 0.002(3)
O8 0.056(3) 0.075(3) 0.105(4) 0.026(3) 0.010(3) 0.002(3)
O9 0.056(3) 0.075(3) 0.105(4) 0.026(3) 0.010(3) 0.002(3)
O10 0.082(4) 0.072(4) 0.115(4) -0.020(3) 0.010(3) -0.020(3)
O11 0.082(4) 0.072(4) 0.115(4) -0.020(3) 0.010(3) -0.020(3)
O12 0.082(4) 0.072(4) 0.115(4) -0.020(3) 0.010(3) -0.020(3)
C1 0.032(3) 0.030(3) 0.052(4) 0.006(3) 0.000(3) 0.004(3)
C2 0.032(3) 0.030(3) 0.052(4) 0.006(3) 0.000(3) 0.004(3)
C3 0.032(3) 0.030(3) 0.052(4) 0.006(3) 0.000(3) 0.004(3)
C4 0.032(3) 0.030(3) 0.052(4) 0.006(3) 0.000(3) 0.004(3)
C5 0.032(3) 0.030(3) 0.052(4) 0.006(3) 0.000(3) 0.004(3)
C6 0.032(3) 0.030(3) 0.052(4) 0.006(3) 0.000(3) 0.004(3)
C7 0.041(5) 0.045(5) 0.060(5) 0.011(4) -0.003(4) 0.007(4)
C8 0.041(5) 0.045(5) 0.060(5) 0.011(4) -0.003(4) 0.007(4)
C9 0.041(5) 0.045(5) 0.060(5) 0.011(4) -0.003(4) 0.007(4)
C10 0.041(5) 0.045(5) 0.060(5) 0.011(4) -0.003(4) 0.007(4)
C11 0.041(5) 0.045(5) 0.060(5) 0.011(4) -0.003(4) 0.007(4)
C12 0.041(5) 0.045(5) 0.060(5) 0.011(4) -0.003(4) 0.007(4)
C13 0.054(5) 0.042(5) 0.065(5) -0.002(4) -0.002(4) -0.004(4)
C14 0.054(5) 0.042(5) 0.065(5) -0.002(4) -0.002(4) -0.004(4)
C15 0.054(5) 0.042(5) 0.065(5) -0.002(4) -0.002(4) -0.004(4)
C16 0.054(5) 0.042(5) 0.065(5) -0.002(4) -0.002(4) -0.004(4)
C17 0.054(5) 0.042(5) 0.065(5) -0.002(4) -0.002(4) -0.004(4)
C18 0.054(5) 0.042(5) 0.065(5) -0.002(4) -0.002(4) -0.004(4)
C19 0.043(5) 0.048(5) 0.068(5) 0.012(4) 0.011(4) -0.002(4)
C20 0.043(5) 0.048(5) 0.068(5) 0.012(4) 0.011(4) -0.002(4)
C21 0.043(5) 0.048(5) 0.068(5) 0.012(4) 0.011(4) -0.002(4)
C22 0.043(5) 0.048(5) 0.068(5) 0.012(4) 0.011(4) -0.002(4)
C23 0.043(5) 0.048(5) 0.068(5) 0.012(4) 0.011(4) -0.002(4)
C24 0.043(5) 0.048(5) 0.068(5) 0.012(4) 0.011(4) -0.002(4)
C25 0.033(4) 0.031(4) 0.056(5) 0.002(4) 0.005(4) 0.003(3)
C26 0.033(4) 0.031(4) 0.056(5) 0.002(4) 0.005(4) 0.003(3)
C27 0.033(4) 0.031(4) 0.056(5) 0.002(4) 0.005(4) 0.003(3)
C28 0.033(4) 0.031(4) 0.056(5) 0.002(4) 0.005(4) 0.003(3)
C29 0.033(4) 0.031(4) 0.056(5) 0.002(4) 0.005(4) 0.003(3)
C30 0.033(4) 0.031(4) 0.056(5) 0.002(4) 0.005(4) 0.003(3)
C31 0.146(8) 0.159(8) 0.148(8) -0.008(5) 0.029(5) -0.001(5)
N1 0.146(8) 0.159(8) 0.148(8) -0.008(5) 0.029(5) -0.001(5)
N2 0.146(8) 0.159(8) 0.148(8) -0.008(5) 0.029(5) -0.001(5)
N3 0.146(8) 0.159(8) 0.148(8) -0.008(5) 0.029(5) -0.001(5)
C32 0.101(5) 0.100(5) 0.132(5) -0.002(5) 0.022(4) 0.004(5)
N4 0.101(5) 0.100(5) 0.132(5) -0.002(5) 0.022(4) 0.004(5)
N5 0.101(5) 0.100(5) 0.132(5) -0.002(5) 0.022(4) 0.004(5)
N6 0.101(5) 0.100(5) 0.132(5) -0.002(5) 0.022(4) 0.004(5)
C33 0.094(5) 0.079(5) 0.123(5) -0.004(5) 0.019(4) -0.006(5)
N7 0.094(5) 0.079(5) 0.123(5) -0.004(5) 0.019(4) -0.006(5)
N8 0.094(5) 0.079(5) 0.123(5) -0.004(5) 0.019(4) -0.006(5)
N9 0.094(5) 0.079(5) 0.123(5) -0.004(5) 0.019(4) -0.006(5)
C34 0.183(9) 0.193(9) 0.183(9) -0.001(5) 0.046(5) -0.003(5)
N10 0.183(9) 0.193(9) 0.183(9) -0.001(5) 0.046(5) -0.003(5)
N11 0.183(9) 0.193(9) 0.183(9) -0.001(5) 0.046(5) -0.003(5)
N12 0.183(9) 0.193(9) 0.183(9) -0.001(5) 0.046(5) -0.003(5)
O13 0.224(7) 0.201(7) 0.195(7) 0.002(5) 0.033(5) 0.003(5)
O14 0.224(7) 0.201(7) 0.195(7) 0.002(5) 0.033(5) 0.003(5)
C35 0.224(7) 0.201(7) 0.195(7) 0.002(5) 0.033(5) 0.003(5)
C36 0.224(7) 0.201(7) 0.195(7) 0.002(5) 0.033(5) 0.003(5)
C37 0.224(7) 0.201(7) 0.195(7) 0.002(5) 0.033(5) 0.003(5)
C38 0.224(7) 0.201(7) 0.195(7) 0.002(5) 0.033(5) 0.003(5)
O15 0.158(8) 0.145(7) 0.145(7) -0.003(5) 0.030(5) -0.004(5)
O16 0.158(8) 0.145(7) 0.145(7) -0.003(5) 0.030(5) -0.004(5)
C39 0.158(8) 0.145(7) 0.145(7) -0.003(5) 0.030(5) -0.004(5)
C40 0.158(8) 0.145(7) 0.145(7) -0.003(5) 0.030(5) -0.004(5)
C41 0.158(8) 0.145(7) 0.145(7) -0.003(5) 0.030(5) -0.004(5)
C42 0.158(8) 0.145(7) 0.145(7) -0.003(5) 0.030(5) -0.004(5)
O15' 0.158(8) 0.145(7) 0.145(7) -0.003(5) 0.030(5) -0.004(5)
O16' 0.158(8) 0.145(7) 0.145(7) -0.003(5) 0.030(5) -0.004(5)
C39' 0.158(8) 0.145(7) 0.145(7) -0.003(5) 0.030(5) -0.004(5)
C40' 0.158(8) 0.145(7) 0.145(7) -0.003(5) 0.030(5) -0.004(5)
C41' 0.158(8) 0.145(7) 0.145(7) -0.003(5) 0.030(5) -0.004(5)
C42' 0.158(8) 0.145(7) 0.145(7) -0.003(5) 0.030(5) -0.004(5)
O17 0.268(10) 0.269(10) 0.268(10) 0.003(5) 0.050(5) 0.005(5)
O18 0.268(10) 0.269(10) 0.268(10) 0.003(5) 0.050(5) 0.005(5)
C43 0.268(10) 0.269(10) 0.268(10) 0.003(5) 0.050(5) 0.005(5)
C44 0.268(10) 0.269(10) 0.268(10) 0.003(5) 0.050(5) 0.005(5)
C45 0.268(10) 0.269(10) 0.268(10) 0.003(5) 0.050(5) 0.005(5)
C46 0.268(10) 0.269(10) 0.268(10) 0.003(5) 0.050(5) 0.005(5)
O19 0.126(7) 0.112(7) 0.114(7) -0.014(5) 0.016(5) -0.016(5)
O20 0.126(7) 0.112(7) 0.114(7) -0.014(5) 0.016(5) -0.016(5)
C47 0.126(7) 0.112(7) 0.114(7) -0.014(5) 0.016(5) -0.016(5)
C48 0.126(7) 0.112(7) 0.114(7) -0.014(5) 0.016(5) -0.016(5)
C49 0.126(7) 0.112(7) 0.114(7) -0.014(5) 0.016(5) -0.016(5)
C50 0.126(7) 0.112(7) 0.114(7) -0.014(5) 0.016(5) -0.016(5)
O19' 0.126(7) 0.112(7) 0.114(7) -0.014(5) 0.016(5) -0.016(5)
O20' 0.126(7) 0.112(7) 0.114(7) -0.014(5) 0.016(5) -0.016(5)
C47' 0.126(7) 0.112(7) 0.114(7) -0.014(5) 0.016(5) -0.016(5)
C48' 0.126(7) 0.112(7) 0.114(7) -0.014(5) 0.016(5) -0.016(5)
C49' 0.126(7) 0.112(7) 0.114(7) -0.014(5) 0.016(5) -0.016(5)
C50' 0.126(7) 0.112(7) 0.114(7) -0.014(5) 0.016(5) -0.016(5)

loop_
_atom_type_symbol
_atom_type_description
_atom_type_scat_dispersion_real
_atom_type_scat_dispersion_imag
_atom_type_scat_source
C C 0.0033 0.0016 'International Tables Vol C Tables 4.2.6.8 and 6.1.1.4'
H H 0.0000 0.0000 'International Tables Vol C Tables 4.2.6.8 and 6.1.1.4'
S S 0.1246 0.1234 'International Tables Vol C Tables 4.2.6.8 and 6.1.1.4'
O O 0.0106 0.0060 'International Tables Vol C Tables 4.2.6.8 and 6.1.1.4'
N N 0.0061 0.0033 'International Tables Vol C Tables 4.2.6.8 and 6.1.1.4'

loop_
_geom_angle_atom_site_label_1
_geom_angle_atom_site_label_2
_geom_angle_atom_site_label_3
_geom_angle
O3 S1 O2 114.2(10)
O3 S1 O1 107.8(11)
O2 S1 O1 115.3(11)
O3 S1 C10 102.2(9)
O2 S1 C10 110.8(9)
O1 S1 C10 105.4(9)
O5 S2 O4 115.1(12)
O5 S2 O6 117.1(11)
O4 S2 O6 101.3(11)
O5 S2 C16 113.1(9)
O4 S2 C16 105.4(9)
O6 S2 C16 103.2(8)
O8 S3 O7 110.2(10)
O8 S3 O9 114.5(11)
O7 S3 O9 113.5(11)
O8 S3 C22 110.3(10)
O7 S3 C22 102.0(8)
O9 S3 C22 105.4(9)
O12 S4 O11 125.3(11)
O12 S4 O10 92.4(11)
O11 S4 O10 110.5(11)
O12 S4 C28 105.9(9)
O11 S4 C28 116.0(9)
O10 S4 C28 102.1(8)
C2 C1 C6 120.0
C2 C1 C7 122.4(6)
C6 C1 C7 117.4(6)
C1 C2 C3 120.0
C1 C2 C13 122.8(7)
C3 C2 C13 116.2(6)
C4 C3 C2 120.0
C4 C3 H3 120.0
C2 C3 H3 120.0
C5 C4 C3 120.0
C5 C4 C19 123.0(6)
C3 C4 C19 116.9(5)
C4 C5 C6 120.0
C4 C5 C25 126.0(6)
C6 C5 C25 113.7(6)
C5 C6 C1 120.0
C5 C6 H6 120.0
C1 C6 H6 120.0
C8 C7 C12 120.0
C8 C7 C1 118.8(12)
C12 C7 C1 121.2(12)
C7 C8 C9 120.0
C7 C8 H8 120.0
C9 C8 H8 120.0
C10 C9 C8 120.0
C10 C9 H9 120.0
C8 C9 H9 120.0
C11 C10 C9 120.0
C11 C10 S1 120.4(10)
C9 C10 S1 119.5(10)
C10 C11 C12 120.0
C10 C11 H11 120.0
C12 C11 H11 120.0
C11 C12 C7 120.0
C11 C12 H12 120.0
C7 C12 H12 120.0
C14 C13 C18 120.0
C14 C13 C2 122.6(11)
C18 C13 C2 117.4(11)
C13 C14 C15 120.0
C13 C14 H14 120.0
C15 C14 H14 120.0
C16 C15 C14 120.0
C16 C15 H15 120.0
C14 C15 H15 120.0
C17 C16 C15 120.0
C17 C16 S2 119.6(9)
C15 C16 S2 119.8(9)
C16 C17 C18 120.0
C16 C17 H17 120.0
C18 C17 H17 120.0
C17 C18 C13 120.0
C17 C18 H18 120.0
C13 C18 H18 120.0
C20 C19 C24 120.0
C20 C19 C4 121.2(12)
C24 C19 C4 118.8(12)
C19 C20 C21 120.0
C19 C20 H20 120.0
C21 C20 H20 120.0
C22 C21 C20 120.0
C22 C21 H21 120.0
C20 C21 H21 120.0
C23 C22 C21 120.0
C23 C22 S3 119.4(10)
C21 C22 S3 120.4(10)
C22 C23 C24 120.0
C22 C23 H23 120.0
C24 C23 H23 120.0
C23 C24 C19 120.0
C23 C24 H24 120.0
C19 C24 H24 120.0
C26 C25 C30 120.0
C26 C25 C5 117.7(10)
C30 C25 C5 122.3(10)
C27 C26 C25 120.0
C27 C26 H26 120.0
C25 C26 H26 120.0
C26 C27 C28 120.0
C26 C27 H27 120.0
C28 C27 H27 120.0
C27 C28 C29 120.0
C27 C28 S4 115.1(9)
C29 C28 S4 124.3(8)
C30 C29 C28 120.0
C30 C29 H29 120.0
C28 C29 H29 120.0
C29 C30 C25 120.0
C29 C30 H30 120.0
C25 C30 H30 120.0
N3 C31 N2 113(3)
N3 C31 N1 133(3)
N2 C31 N1 114(3)
C31 N1 H1A 120.0
C31 N1 H1B 120.0
H1A N1 H1B 120.0
C31 N2 H2A 120.0
C31 N2 H2B 120.0
H2A N2 H2B 120.0
C31 N3 H3A 120.0
C31 N3 H3B 120.0
H3A N3 H3B 120.0
N4 C32 N5 129.4(19)
N4 C32 N6 112(2)
N5 C32 N6 119(3)
C32 N4 H4A 120.0
C32 N4 H4B 120.0
H4A N4 H4B 120.0
C32 N5 H5A 120.0
C32 N5 H5B 120.0
H5A N5 H5B 120.0
C32 N6 H6A 120.0
C32 N6 H6B 120.0
H6A N6 H6B 120.0
N7 C33 N8 134(2)
N7 C33 N9 121.8(17)
N8 C33 N9 104(2)
C33 N7 H7A 120.0
C33 N7 H7B 120.0
H7A N7 H7B 120.0
C33 N8 H8A 120.0
C33 N8 H8B 120.0
H8A N8 H8B 120.0
C33 N9 H9A 120.0
C33 N9 H9B 120.0
H9A N9 H9B 120.0
N12 C34 N10 125(3)
N12 C34 N11 109(3)
N10 C34 N11 126(3)
C34 N10 H10A 120.0
C34 N10 H10B 120.0
H10A N10 H10B 120.0
C34 N11 H11A 120.0
C34 N11 H11B 120.0
H11A N11 H11B 120.0
C34 N12 H12A 120.0
C34 N12 H12B 120.0
H12A N12 H12B 120.0
C38 O13 C35 110.0(10)
C37 O14 C36 112.4(10)
O13 C35 C36 110.1(10)
O13 C35 H35A 109.6
C36 C35 H35A 109.6
O13 C35 H35B 109.6
C36 C35 H35B 109.6
H35A C35 H35B 108.2
O14 C36 C35 112.4(11)
O14 C36 H36A 109.1
C35 C36 H36A 109.1
O14 C36 H36B 109.1
C35 C36 H36B 109.1
H36A C36 H36B 107.9
O14 C37 C38 112.2(11)
O14 C37 H37A 109.2
C38 C37 H37A 109.2
O14 C37 H37B 109.2
C38 C37 H37B 109.2
H37A C37 H37B 107.9
O13 C38 C37 111.0(10)
O13 C38 H38A 109.4
C37 C38 H38A 109.4
O13 C38 H38B 109.4
C37 C38 H38B 109.4
H38A C38 H38B 108.0
C42 O15 C39 110.2(11)
C41 O16 C40 108.5(11)
O15 C39 C40 110.4(11)
O15 C39 H39A 109.6
C40 C39 H39A 109.6
O15 C39 H39B 109.6
C40 C39 H39B 109.6
H39A C39 H39B 108.1
O16 C40 C39 109.0(11)
O16 C40 H40A 109.9
C39 C40 H40A 109.9
O16 C40 H40B 109.9
C39 C40 H40B 109.9
H40A C40 H40B 108.3
O16 C41 C42 110.0(11)
O16 C41 H41A 109.7
C42 C41 H41A 109.7
O16 C41 H41B 109.7
C42 C41 H41B 109.7
H41A C41 H41B 108.2
O15 C42 C41 111.4(11)
O15 C42 H42A 109.4
C41 C42 H42A 109.4
O15 C42 H42B 109.4
C41 C42 H42B 109.4
H42A C42 H42B 108.0
C39' O15' C42' 110.6(11)
C41' O16' C40' 109.4(11)
O15' C39' C40' 109.9(11)
O15' C39' H39C 109.7
C40' C39' H39C 109.7
O15' C39' H39D 109.7
C40' C39' H39D 109.7
H39C C39' H39D 108.2
O16' C40' C39' 109.6(11)
O16' C40' H40C 109.8
C39' C40' H40C 109.8
O16' C40' H40D 109.8
C39' C40' H40D 109.8
H40C C40' H40D 108.2
O16' C41' C42' 110.5(11)
O16' C41' H41C 109.5
C42' C41' H41C 109.5
O16' C41' H41D 109.5
C42' C41' H41D 109.5
H41C C41' H41D 108.1
O15' C42' C41' 111.1(11)
O15' C42' H42C 109.4
C41' C42' H42C 109.4
O15' C42' H42D 109.4
C41' C42' H42D 109.4
H42C C42' H42D 108.0
C43 O17 C46 109.7(11)
C45 O18 C44 110.7(11)
O17 C43 C44 109.6(10)
O17 C43 H43A 109.8
C44 C43 H43A 109.8
O17 C43 H43B 109.8
C44 C43 H43B 109.8
H43A C43 H43B 108.2
O18 C44 C43 109.2(11)
O18 C44 H44A 109.8
C43 C44 H44A 109.8
O18 C44 H44B 109.8
C43 C44 H44B 109.8
H44A C44 H44B 108.3
O18 C45 C46 110.2(11)
O18 C45 H45A 109.6
C46 C45 H45A 109.6
O18 C45 H45B 109.6
C46 C45 H45B 109.6
H45A C45 H45B 108.1
O17 C46 C45 110.0(11)
O17 C46 H46A 109.7
C45 C46 H46A 109.7
O17 C46 H46B 109.7
C45 C46 H46B 109.7
H46A C46 H46B 108.2
C50 O19 C47 108.0(9)
C48 O20 C49 109.0(9)
O19 C47 C48 109.6(9)
O19 C47 H47A 109.8
C48 C47 H47A 109.8
O19 C47 H47B 109.8
C48 C47 H47B 109.8
H47A C47 H47B 108.2
O20 C48 C47 110.2(11)
O20 C48 H48A 109.6
C47 C48 H48A 109.6
O20 C48 H48B 109.6
C47 C48 H48B 109.6
H48A C48 H48B 108.1
O20 C49 C50 108.9(9)
O20 C49 H49A 109.9
C50 C49 H49A 109.9
O20 C49 H49B 109.9
C50 C49 H49B 109.9
H49A C49 H49B 108.3
O19 C50 C49 108.9(10)
O19 C50 H50A 109.9
C49 C50 H50A 109.9
O19 C50 H50B 109.9
C49 C50 H50B 109.9
H50A C50 H50B 108.3
C50' O19' C47' 110.2(9)
C48' O20' C49' 111.0(10)
O19' C47' C48' 109.8(9)
O19' C47' H47C 109.7
C48' C47' H47C 109.7
O19' C47' H47D 109.7
C48' C47' H47D 109.7
H47C C47' H47D 108.2
O20' C48' C47' 110.3(11)
O20' C48' H48C 109.6
C47' C48' H48C 109.6
O20' C48' H48D 109.6
C47' C48' H48D 109.6
H48C C48' H48D 108.1
O20' C49' C50' 109.3(9)
O20' C49' H49C 109.8
C50' C49' H49C 109.8
O20' C49' H49D 109.8
C50' C49' H49D 109.8
H49C C49' H49D 108.3
O19' C50' C49' 109.5(10)
O19' C50' H50C 109.8
C49' C50' H50C 109.8
O19' C50' H50D 109.8
C49' C50' H50D 109.8
H50C C50' H50D 108.2

loop_
_geom_bond_atom_site_label_1
_geom_bond_atom_site_label_2
_geom_bond_distance
S1 O3 1.452(9)
S1 O2 1.452(9)
S1 O1 1.459(9)
S1 C10 1.787(12)
S2 O5 1.416(9)
S2 O4 1.441(9)
S2 O6 1.472(9)
S2 C16 1.765(11)
S3 O8 1.443(9)
S3 O7 1.470(9)
S3 O9 1.485(9)
S3 C22 1.727(12)
S4 O12 1.395(9)
S4 O11 1.421(9)
S4 O10 1.488(9)
S4 C28 1.726(11)
C1 C2 1.3900
C1 C6 1.3900
C1 C7 1.505(8)
C2 C3 1.3900
C2 C13 1.500(8)
C3 C4 1.3900
C3 H3 0.9500
C4 C5 1.3900
C4 C19 1.493(8)
C5 C6 1.3900
C5 C25 1.511(8)
C6 H6 0.9500
C7 C8 1.3900
C7 C12 1.3900
C8 C9 1.3900
C8 H8 0.9500
C9 C10 1.3900
C9 H9 0.9500
C10 C11 1.3900
C11 C12 1.3900
C11 H11 0.9500
C12 H12 0.9500
C13 C14 1.3900
C13 C18 1.3900
C14 C15 1.3900
C14 H14 0.9500
C15 C16 1.3900
C15 H15 0.9500
C16 C17 1.3900
C17 C18 1.3900
C17 H17 0.9500
C18 H18 0.9500
C19 C20 1.3900
C19 C24 1.3900
C20 C21 1.3900
C20 H20 0.9500
C21 C22 1.3900
C21 H21 0.9500
C22 C23 1.3900
C23 C24 1.3900
C23 H23 0.9500
C24 H24 0.9500
C25 C26 1.3900
C25 C30 1.3900
C26 C27 1.3900
C26 H26 0.9500
C27 C28 1.3900
C27 H27 0.9500
C28 C29 1.3900
C29 C30 1.3900
C29 H29 0.9500
C30 H30 0.9500
C31 N3 1.329(10)
C31 N2 1.330(10)
C31 N1 1.339(10)
N1 H1A 0.8800
N1 H1B 0.8800
N2 H2A 0.8800
N2 H2B 0.8800
N3 H3A 0.8800
N3 H3B 0.8800
C32 N4 1.314(10)
C32 N5 1.327(10)
C32 N6 1.331(10)
N4 H4A 0.8800
N4 H4B 0.8800
N5 H5A 0.8800
N5 H5B 0.8800
N6 H6A 0.8800
N6 H6B 0.8800
C33 N7 1.333(10)
C33 N8 1.337(10)
C33 N9 1.338(10)
N7 H7A 0.8800
N7 H7B 0.8800
N8 H8A 0.8800
N8 H8B 0.8800
N9 H9A 0.8800
N9 H9B 0.8800
C34 N12 1.328(10)
C34 N10 1.352(10)
C34 N11 1.354(10)
N10 H10A 0.8800
N10 H10B 0.8800
N11 H11A 0.8800
N11 H11B 0.8800
N12 H12A 0.8800
N12 H12B 0.8800
O13 C38 1.425(10)
O13 C35 1.429(10)
O14 C37 1.418(10)
O14 C36 1.420(10)
C35 C36 1.522(10)
C35 H35A 0.9900
C35 H35B 0.9900
C36 H36A 0.9900
C36 H36B 0.9900
C37 C38 1.515(10)
C37 H37A 0.9900
C37 H37B 0.9900
C38 H38A 0.9900
C38 H38B 0.9900
O15 C42 1.422(11)
O15 C39 1.433(11)
O16 C41 1.434(11)
O16 C40 1.435(11)
C39 C40 1.521(11)
C39 H39A 0.9900
C39 H39B 0.9900
C40 H40A 0.9900
C40 H40B 0.9900
C41 C42 1.519(11)
C41 H41A 0.9900
C41 H41B 0.9900
C42 H42A 0.9900
C42 H42B 0.9900
O15' C39' 1.424(11)
O15' C42' 1.430(11)
O16' C41' 1.432(11)
O16' C40' 1.439(11)
C39' C40' 1.518(11)
C39' H39C 0.9900
C39' H39D 0.9900
C40' H40C 0.9900
C40' H40D 0.9900
C41' C42' 1.512(11)
C41' H41C 0.9900
C41' H41D 0.9900
C42' H42C 0.9900
C42' H42D 0.9900
O17 C43 1.428(10)
O17 C46 1.443(11)
O18 C45 1.429(10)
O18 C44 1.437(11)
C43 C44 1.524(11)
C43 H43A 0.9900
C43 H43B 0.9900
C44 H44A 0.9900
C44 H44B 0.9900
C45 C46 1.513(10)
C45 H45A 0.9900
C45 H45B 0.9900
C46 H46A 0.9900
C46 H46B 0.9900
O19 C50 1.438(10)
O19 C47 1.442(10)
O20 C48 1.433(10)
O20 C49 1.435(10)
C47 C48 1.518(10)
C47 H47A 0.9900
C47 H47B 0.9900
C48 H48A 0.9900
C48 H48B 0.9900
C49 C50 1.529(10)
C49 H49A 0.9900
C49 H49B 0.9900
C50 H50A 0.9900
C50 H50B 0.9900
O19' C50' 1.419(10)
O19' C47' 1.432(10)
O20' C48' 1.422(10)
O20' C49' 1.427(10)
C47' C48' 1.523(10)
C47' H47C 0.9900
C47' H47D 0.9900
C48' H48C 0.9900
C48' H48D 0.9900
C49' C50' 1.529(10)
C49' H49C 0.9900
C49' H49D 0.9900
C50' H50C 0.9900
C50' H50D 0.9900
